data_2209825
loop_
_publ_author_name
'Zheng-Bo Chen'
'Jun Wu'
'Pei-Zhi Zhang'
'Dong-Dong Wu'

_publ_section_title
;Methyl
 4-{2-chloro-4-[2-(4,6-dimethoxypyrimidin-2-yloxy)benzylamino]phenoxy}benzoate
;
_journal_coeditor_code ER2005
_journal_issue 8
_journal_name_full 'Acta Crystallographica Section E'
_journal_page_first o3285
_journal_page_last o3286
_journal_paper_doi 10.1107/S1600536806025189
_journal_volume 62
_journal_year 2006
_chemical_formula_iupac 'C27 H24 Cl N3 O6'
_chemical_formula_moiety 'C27 H24 Cl N3 O6'
_chemical_formula_sum 'C27 H24 Cl N3 O6'
_chemical_formula_weight 521.94
_chemical_name_systematic
;
Methyl
4-{2-chloro-4-[2-(4,6-dimethoxypyrimidin-2-yloxy)benzylamino]phenoxy}benzoate
;
_space_group_IT_number 2
_symmetry_cell_setting triclinic
_symmetry_space_group_name_Hall '-P 1'
_symmetry_space_group_name_H-M 'P -1'
_atom_sites_solution_hydrogens geom
_atom_sites_solution_primary direct
_atom_sites_solution_secondary difmap
_audit_creation_method SHELXL-97
_cell_angle_alpha 98.02(3)
_cell_angle_beta 116.33(3)
_cell_angle_gamma 94.746(19)
_cell_formula_units_Z 2
_cell_length_a 10.763(4)
_cell_length_b 11.066(6)
_cell_length_c 12.051(4)
_cell_measurement_reflns_used 9127
_cell_measurement_temperature 298.0(10)
_cell_measurement_theta_max 27.5
_cell_measurement_theta_min 3.1
_cell_volume 1256.8(10)
_computing_cell_refinement PROCESS-AUTO
_computing_data_collection 'PROCESS-AUTO (Rigaku, 1998)'
_computing_data_reduction 'CrystalStructure (Rigaku/MSC, 2004)'
_computing_molecular_graphics 'ORTEP-3 for Windows (Farrugia, 1997)'
_computing_publication_material 'WinGX (Farrugia, 1999)'
_computing_structure_refinement 'SHELXL97 (Sheldrick, 1997)'
_computing_structure_solution 'SIR92 (Altomare <i>et al.</i>,  1993)'
_diffrn_ambient_temperature 298.0(10)
_diffrn_detector_area_resol_mean 10.00
_diffrn_measured_fraction_theta_full 0.99
_diffrn_measured_fraction_theta_max 0.99
_diffrn_measurement_device_type 'Rigaku R-AXIS RAPID'
_diffrn_measurement_method \w
_diffrn_radiation_monochromator graphite
_diffrn_radiation_source 'fine-focus sealed tube'
_diffrn_radiation_type MoK\a
_diffrn_radiation_wavelength 0.71075
_diffrn_reflns_av_R_equivalents 0.0253
_diffrn_reflns_av_sigmaI/netI 0.0353
_diffrn_reflns_limit_h_max 13
_diffrn_reflns_limit_h_min -13
_diffrn_reflns_limit_k_max 14
_diffrn_reflns_limit_k_min -14
_diffrn_reflns_limit_l_max 13
_diffrn_reflns_limit_l_min -15
_diffrn_reflns_number 12447
_diffrn_reflns_theta_full 27.5
_diffrn_reflns_theta_max 27.48
_diffrn_reflns_theta_min 3.07
_diffrn_standards_number 0
_exptl_absorpt_coefficient_mu 0.200
_exptl_absorpt_correction_T_max 0.965
_exptl_absorpt_correction_T_min 0.915
_exptl_absorpt_correction_type multi-scan
_exptl_absorpt_process_details '(ABSCOR; Higashi, 1995)'
_exptl_crystal_colour colourless
_exptl_crystal_density_diffrn 1.379
_exptl_crystal_density_method 'not measured'
_exptl_crystal_description block
_exptl_crystal_F_000 544
_exptl_crystal_size_max 0.35
_exptl_crystal_size_mid 0.28
_exptl_crystal_size_min 0.18
_refine_diff_density_max 0.20
_refine_diff_density_min -0.44
_refine_ls_extinction_method none
_refine_ls_goodness_of_fit_ref 1.077
_refine_ls_hydrogen_treatment constr
_refine_ls_matrix_type full
_refine_ls_number_parameters 337
_refine_ls_number_reflns 5677
_refine_ls_number_restraints 0
_refine_ls_restrained_S_all 1.077
_refine_ls_R_factor_all 0.0712
_refine_ls_R_factor_gt 0.0464
_refine_ls_shift/su_max 0.000
_refine_ls_shift/su_mean 0.000
_refine_ls_structure_factor_coef Fsqd
_refine_ls_weighting_details 'calc w=1/[\s^2^(Fo^2^)+(0.0686P)^2^+0.0343P] where P=(Fo^2^+2Fc^2^)/3'
_refine_ls_weighting_scheme calc
_refine_ls_wR_factor_gt 0.1238
_refine_ls_wR_factor_ref 0.1356
_reflns_number_gt 3660
_reflns_number_total 5677
_reflns_threshold_expression I>2\s(I)
_cod_data_source_file er2005.cif
_cod_data_source_block I
_cod_database_code 2209825

loop_
_symmetry_equiv_pos_as_xyz
'x, y, z'
'-x, -y, -z'

loop_
_atom_site_type_symbol
_atom_site_label
_atom_site_fract_x
_atom_site_fract_y
_atom_site_fract_z
_atom_site_U_iso_or_equiv
_atom_site_adp_type
_atom_site_calc_flag
_atom_site_refinement_flags
_atom_site_occupancy
C C1 0.87879(16) 0.98627(15) 0.08243(14) 0.0445(4) Uani d . 1
C C2 0.93510(17) 0.87770(16) 0.09020(16) 0.0532(4) Uani d . 1
H H2 0.8775 0.8041 0.0392 0.064 Uiso calc R 1
C C3 1.07312(19) 0.87523(19) 0.17073(18) 0.0613(5) Uani d . 1
H H3 1.1081 0.8011 0.1729 0.074 Uiso calc R 1
C C4 1.15886(19) 0.9823(2) 0.24777(18) 0.0639(5) Uani d . 1
H H4 1.2519 0.9810 0.3041 0.077 Uiso calc R 1
C C5 1.1065(2) 1.0919(2) 0.24139(18) 0.0648(5) Uani d . 1
H H5 1.1644 1.1653 0.2928 0.078 Uiso calc R 1
C C6 0.96858(18) 1.09251(16) 0.15876(16) 0.0504(4) Uani d . 1
C C7 0.72800(17) 0.98752(17) -0.01013(16) 0.0557(4) Uani d . 1
H H7A 0.6953 1.0557 0.0234 0.067 Uiso calc R 1
H H7B 0.7249 1.0031 -0.0885 0.067 Uiso calc R 1
C C8 0.58037(15) 0.84621(16) 0.04219(14) 0.0475(4) Uani d . 1
C C9 0.61340(16) 0.92419(16) 0.15554(15) 0.0507(4) Uani d . 1
H H9 0.6770 0.9971 0.1821 0.061 Uiso calc R 1
C C10 0.55126(16) 0.89300(17) 0.22900(15) 0.0515(4) Uani d . 1
C C11 0.45984(16) 0.78475(17) 0.19410(16) 0.0526(4) Uani d . 1
C C12 0.42907(18) 0.70660(19) 0.08301(17) 0.0612(5) Uani d . 1
H H12 0.3679 0.6324 0.0584 0.073 Uiso calc R 1
C C13 0.48768(17) 0.73678(18) 0.00772(16) 0.0593(5) Uani d . 1
H H13 0.4648 0.6830 -0.0675 0.071 Uiso calc R 1
C C14 0.46471(16) 0.71844(16) 0.37519(16) 0.0505(4) Uani d . 1
C C15 0.40647(17) 0.72369(18) 0.45675(18) 0.0583(4) Uani d . 1
H H15 0.3210 0.7515 0.4348 0.070 Uiso calc R 1
C C16 0.47483(17) 0.68778(18) 0.57013(17) 0.0580(4) Uani d . 1
H H16 0.4356 0.6922 0.6252 0.070 Uiso calc R 1
C C17 0.60091(17) 0.64512(15) 0.60391(16) 0.0502(4) Uani d . 1
C C18 0.65664(17) 0.63829(17) 0.51941(16) 0.0545(4) Uani d . 1
H H18 0.7409 0.6084 0.5402 0.065 Uiso calc R 1
C C19 0.58984(18) 0.67471(17) 0.40602(17) 0.0558(4) Uani d . 1
H H19 0.6285 0.6700 0.3505 0.067 Uiso calc R 1
C C20 0.67387(19) 0.61081(17) 0.72866(17) 0.0579(4) Uani d . 1
C C21 0.8692(3) 0.5286(3) 0.8627(2) 0.0882(7) Uani d . 1
H H21A 0.8909 0.5973 0.9300 0.132 Uiso calc R 1
H H21B 0.9549 0.5056 0.8666 0.132 Uiso calc R 1
H H21C 0.8158 0.4599 0.8712 0.132 Uiso calc R 1
C C22 0.89913(17) 1.27048(17) 0.23502(18) 0.0564(4) Uani d . 1
C C23 0.83710(18) 1.44241(18) 0.3008(2) 0.0699(6) Uani d . 1
C C24 0.8481(2) 1.4001(2) 0.4053(3) 0.0827(7) Uani d . 1
H H24 0.8273 1.4451 0.4643 0.099 Uiso calc R 1
C C25 0.8913(2) 1.2884(2) 0.4187(2) 0.0706(5) Uani d . 1
C C26 0.7998(3) 1.6049(3) 0.1866(3) 0.1100(10) Uani d . 1
H H26A 0.8911 1.6080 0.1905 0.165 Uiso calc R 1
H H26B 0.7775 1.6870 0.1928 0.165 Uiso calc R 1
H H26C 0.7310 1.5543 0.1079 0.165 Uiso calc R 1
C C27 0.9717(3) 1.1364(3) 0.5408(3) 0.1038(9) Uani d . 1
H H27A 0.9146 1.0705 0.4702 0.156 Uiso calc R 1
H H27B 0.9778 1.1135 0.6169 0.156 Uiso calc R 1
H H27C 1.0641 1.1514 0.5476 0.156 Uiso calc R 1
N N1 0.63285(14) 0.87581(15) -0.03773(13) 0.0582(4) Uani d . 1
H H1 0.6114 0.8150 -0.1067 0.080 Uiso d R 1
N N2 0.86317(15) 1.37949(14) 0.21278(16) 0.0628(4) Uani d . 1
N N3 0.91562(15) 1.21978(14) 0.33237(16) 0.0611(4) Uani d . 1
O O1 0.39010(11) 0.75721(13) 0.26375(12) 0.0623(3) Uani d . 1
O O2 0.78841(14) 0.56315(14) 0.74323(12) 0.0710(4) Uani d . 1
O O3 0.63775(17) 0.62523(16) 0.80939(14) 0.0860(5) Uani d . 1
O O4 0.91852(15) 1.20546(12) 0.14222(12) 0.0678(4) Uani d . 1
O O5 0.79957(16) 1.55387(14) 0.28751(19) 0.0938(5) Uani d . 1
O O6 0.9099(2) 1.24607(17) 0.52271(17) 0.0968(5) Uani d . 1
Cl Cl1 0.58494(6) 0.99567(6) 0.36445(5) 0.0860(2) Uani d . 1

loop_
_atom_site_aniso_label
_atom_site_aniso_U_11
_atom_site_aniso_U_22
_atom_site_aniso_U_33
_atom_site_aniso_U_12
_atom_site_aniso_U_13
_atom_site_aniso_U_23
C1 0.0534(8) 0.0466(9) 0.0468(8) 0.0125(7) 0.0327(7) 0.0143(7)
C2 0.0598(10) 0.0433(10) 0.0588(10) 0.0106(7) 0.0290(8) 0.0097(8)
C3 0.0644(11) 0.0627(12) 0.0702(11) 0.0277(9) 0.0373(10) 0.0220(10)
C4 0.0502(9) 0.0859(15) 0.0627(11) 0.0164(9) 0.0298(8) 0.0198(10)
C5 0.0649(11) 0.0618(13) 0.0626(11) -0.0041(9) 0.0305(9) 0.0011(9)
C6 0.0645(10) 0.0435(10) 0.0530(9) 0.0115(7) 0.0351(8) 0.0097(7)
C7 0.0573(9) 0.0622(12) 0.0571(10) 0.0189(8) 0.0304(8) 0.0212(9)
C8 0.0388(7) 0.0558(10) 0.0440(8) 0.0130(7) 0.0151(6) 0.0089(7)
C9 0.0456(8) 0.0471(10) 0.0548(9) 0.0068(7) 0.0206(7) 0.0058(8)
C10 0.0496(8) 0.0546(10) 0.0474(9) 0.0119(7) 0.0215(7) 0.0021(7)
C11 0.0433(8) 0.0611(11) 0.0533(9) 0.0101(7) 0.0218(7) 0.0112(8)
C12 0.0527(9) 0.0615(12) 0.0609(10) -0.0052(8) 0.0245(8) -0.0001(9)
C13 0.0522(9) 0.0646(12) 0.0495(9) -0.0006(8) 0.0196(8) -0.0051(8)
C14 0.0475(8) 0.0487(10) 0.0553(9) 0.0024(7) 0.0273(7) 0.0009(8)
C15 0.0492(9) 0.0637(12) 0.0679(11) 0.0080(8) 0.0346(8) 0.0055(9)
C16 0.0598(10) 0.0629(12) 0.0594(10) 0.0031(8) 0.0390(9) 0.0004(9)
C17 0.0555(9) 0.0399(9) 0.0535(9) -0.0017(7) 0.0289(7) -0.0039(7)
C18 0.0553(9) 0.0536(11) 0.0589(10) 0.0128(8) 0.0316(8) 0.0032(8)
C19 0.0579(9) 0.0614(11) 0.0588(10) 0.0137(8) 0.0372(8) 0.0065(8)
C20 0.0697(11) 0.0465(10) 0.0569(10) -0.0006(8) 0.0336(9) -0.0011(8)
C21 0.0899(15) 0.0994(19) 0.0776(14) 0.0260(13) 0.0336(12) 0.0366(14)
C22 0.0545(9) 0.0445(10) 0.0680(11) 0.0040(7) 0.0299(8) 0.0004(8)
C23 0.0539(10) 0.0489(11) 0.1114(17) 0.0099(8) 0.0457(11) 0.0023(11)
C24 0.0910(14) 0.0602(14) 0.126(2) 0.0162(11) 0.0802(15) 0.0013(13)
C25 0.0758(12) 0.0619(13) 0.0952(15) 0.0079(10) 0.0614(11) 0.0054(11)
C26 0.128(2) 0.0679(17) 0.130(2) 0.0460(16) 0.0492(19) 0.0253(17)
C27 0.148(2) 0.096(2) 0.111(2) 0.0381(18) 0.090(2) 0.0375(17)
N1 0.0561(8) 0.0670(10) 0.0501(8) 0.0029(7) 0.0265(7) 0.0038(7)
N2 0.0548(8) 0.0435(9) 0.0820(11) 0.0082(6) 0.0268(8) 0.0041(8)
N3 0.0685(9) 0.0495(9) 0.0764(10) 0.0083(7) 0.0456(8) 0.0041(8)
O1 0.0473(6) 0.0833(10) 0.0633(7) 0.0130(6) 0.0302(6) 0.0187(7)
O2 0.0736(8) 0.0783(10) 0.0661(8) 0.0219(7) 0.0334(7) 0.0198(7)
O3 0.1064(11) 0.1015(13) 0.0660(9) 0.0276(9) 0.0524(8) 0.0144(8)
O4 0.0997(10) 0.0434(7) 0.0654(8) 0.0201(7) 0.0416(7) 0.0090(6)
O5 0.0931(11) 0.0565(9) 0.1511(16) 0.0315(8) 0.0716(11) 0.0148(10)
O6 0.1386(14) 0.0880(12) 0.1123(13) 0.0275(11) 0.0992(12) 0.0187(10)
Cl1 0.1059(4) 0.0773(4) 0.0759(3) -0.0077(3) 0.0564(3) -0.0193(3)

loop_
_atom_type_symbol
_atom_type_description
_atom_type_scat_dispersion_real
_atom_type_scat_dispersion_imag
_atom_type_scat_source
C C 0.0033 0.0016 'International Tables Vol C Tables 4.2.6.8 and 6.1.1.4'
H H 0.0000 0.0000 'International Tables Vol C Tables 4.2.6.8 and 6.1.1.4'
N N 0.0061 0.0033 'International Tables Vol C Tables 4.2.6.8 and 6.1.1.4'
O O 0.0106 0.0060 'International Tables Vol C Tables 4.2.6.8 and 6.1.1.4'
Cl Cl 0.1484 0.1585 'International Tables Vol C Tables 4.2.6.8 and 6.1.1.4'

loop_
_geom_angle_atom_site_label_1
_geom_angle_atom_site_label_2
_geom_angle_atom_site_label_3
_geom_angle
_geom_angle_publ_flag
C6 C1 C2 116.62(15) ?
C6 C1 C7 122.04(15) ?
C2 C1 C7 121.27(16) ?
C3 C2 C1 122.18(17) ?
C3 C2 H2 118.9 ?
C1 C2 H2 118.9 ?
C4 C3 C2 119.71(18) ?
C4 C3 H3 120.1 ?
C2 C3 H3 120.1 ?
C3 C4 C5 119.52(17) ?
C3 C4 H4 120.2 ?
C5 C4 H4 120.2 ?
C6 C5 C4 119.78(18) ?
C6 C5 H5 120.1 ?
C4 C5 H5 120.1 ?
C1 C6 C5 122.15(17) ?
C1 C6 O4 117.65(15) ?
C5 C6 O4 119.97(17) ?
N1 C7 C1 114.91(14) ?
N1 C7 H7A 108.5 ?
C1 C7 H7A 108.5 ?
N1 C7 H7B 108.5 ?
C1 C7 H7B 108.5 ?
H7A C7 H7B 107.5 ?
N1 C8 C13 119.56(15) ?
N1 C8 C9 122.24(16) ?
C13 C8 C9 118.17(16) ?
C10 C9 C8 119.80(16) ?
C10 C9 H9 120.1 ?
C8 C9 H9 120.1 ?
C11 C10 C9 121.56(16) ?
C11 C10 Cl1 119.28(14) ?
C9 C10 Cl1 119.12(14) ?
C10 C11 C12 118.61(17) ?
C10 C11 O1 121.49(16) ?
C12 C11 O1 119.73(16) ?
C11 C12 C13 120.76(18) ?
C11 C12 H12 119.6 ?
C13 C12 H12 119.6 ?
C12 C13 C8 121.09(17) ?
C12 C13 H13 119.5 ?
C8 C13 H13 119.5 ?
O1 C14 C15 116.19(14) ?
O1 C14 C19 123.47(15) ?
C15 C14 C19 120.33(17) ?
C16 C15 C14 119.79(16) ?
C16 C15 H15 120.1 ?
C14 C15 H15 120.1 ?
C15 C16 C17 121.03(16) ?
C15 C16 H16 119.5 ?
C17 C16 H16 119.5 ?
C16 C17 C18 118.34(16) ?
C16 C17 C20 119.54(16) ?
C18 C17 C20 122.11(15) ?
C19 C18 C17 121.23(16) ?
C19 C18 H18 119.4 ?
C17 C18 H18 119.4 ?
C18 C19 C14 119.26(16) ?
C18 C19 H19 120.4 ?
C14 C19 H19 120.4 ?
O3 C20 O2 122.78(18) ?
O3 C20 C17 125.04(18) ?
O2 C20 C17 112.17(16) ?
O2 C21 H21A 109.5 ?
O2 C21 H21B 109.5 ?
H21A C21 H21B 109.5 ?
O2 C21 H21C 109.5 ?
H21A C21 H21C 109.5 ?
H21B C21 H21C 109.5 ?
N3 C22 N2 128.71(18) y
N3 C22 O4 118.24(16) ?
N2 C22 O4 113.04(17) ?
N2 C23 O5 118.7(2) ?
N2 C23 C24 123.59(19) y
O5 C23 C24 117.7(2) ?
C25 C24 C23 116.4(2) y
C25 C24 H24 121.8 ?
C23 C24 H24 121.8 ?
N3 C25 O6 118.9(2) ?
N3 C25 C24 122.7(2) y
O6 C25 C24 118.4(2) ?
O5 C26 H26A 109.5 ?
O5 C26 H26B 109.5 ?
H26A C26 H26B 109.5 ?
O5 C26 H26C 109.5 ?
H26A C26 H26C 109.5 ?
H26B C26 H26C 109.5 ?
O6 C27 H27A 109.5 ?
O6 C27 H27B 109.5 ?
H27A C27 H27B 109.5 ?
O6 C27 H27C 109.5 ?
H27A C27 H27C 109.5 ?
H27B C27 H27C 109.5 ?
C8 N1 C7 123.23(15) ?
C8 N1 H1 115.5 ?
C7 N1 H1 120.9 ?
C22 N2 C23 113.74(18) y
C22 N3 C25 114.73(17) y
C14 O1 C11 118.05(12) ?
C20 O2 C21 116.80(17) ?
C22 O4 C6 118.89(14) ?
C23 O5 C26 118.9(2) ?
C25 O6 C27 116.68(18) ?

loop_
_geom_bond_atom_site_label_1
_geom_bond_atom_site_label_2
_geom_bond_distance
_geom_bond_publ_flag
C1 C6 1.373(2) ?
C1 C2 1.386(2) ?
C1 C7 1.510(2) ?
C2 C3 1.373(2) ?
C2 H2 0.9300 ?
C3 C4 1.367(3) ?
C3 H3 0.9300 ?
C4 C5 1.377(3) ?
C4 H4 0.9300 ?
C5 C6 1.374(3) ?
C5 H5 0.9300 ?
C6 O4 1.406(2) ?
C7 N1 1.436(2) ?
C7 H7A 0.9700 ?
C7 H7B 0.9700 ?
C8 N1 1.376(2) ?
C8 C13 1.388(3) ?
C8 C9 1.388(2) ?
C9 C10 1.386(2) ?
C9 H9 0.9300 ?
C10 C11 1.370(3) ?
C10 Cl1 1.7253(19) y
C11 C12 1.373(3) ?
C11 O1 1.398(2) ?
C12 C13 1.375(3) ?
C12 H12 0.9300 ?
C13 H13 0.9300 ?
C14 O1 1.376(2) ?
C14 C15 1.378(2) ?
C14 C19 1.378(2) ?
C15 C16 1.369(3) ?
C15 H15 0.9300 ?
C16 C17 1.378(2) ?
C16 H16 0.9300 ?
C17 C18 1.389(2) ?
C17 C20 1.477(3) ?
C18 C19 1.370(2) ?
C18 H18 0.9300 ?
C19 H19 0.9300 ?
C20 O3 1.194(2) ?
C20 O2 1.330(2) ?
C21 O2 1.440(2) ?
C21 H21A 0.9600 ?
C21 H21B 0.9600 ?
C21 H21C 0.9600 ?
C22 N3 1.318(2) y
C22 N2 1.324(2) y
C22 O4 1.349(2) y
C23 N2 1.334(3) y
C23 O5 1.338(3) ?
C23 C24 1.364(3) y
C24 C25 1.362(3) y
C24 H24 0.9300 ?
C25 N3 1.334(3) y
C25 O6 1.337(3) ?
C26 O5 1.411(3) ?
C26 H26A 0.9600 ?
C26 H26B 0.9600 ?
C26 H26C 0.9600 ?
C27 O6 1.429(3) ?
C27 H27A 0.9600 ?
C27 H27B 0.9600 ?
C27 H27C 0.9600 ?
N1 H1 0.9192 ?

loop_
_geom_hbond_atom_site_label_D
_geom_hbond_atom_site_label_H
_geom_hbond_atom_site_label_A
_geom_hbond_site_symmetry_A
_geom_hbond_distance_DH
_geom_hbond_distance_HA
_geom_hbond_distance_DA
_geom_hbond_angle_DHA
_geom_hbond_publ_flag
N1 H1 O3 1_554 0.92 2.30 3.126(3) 150 y
C7 H7A O4 . 0.97 2.49 2.828(3) 100 y

loop_
_cod_related_entry_id
_cod_related_entry_database
_cod_related_entry_code
1 ChemSpider 21127762
